data_2202393
loop_
_publ_author_name
'Jordan, Robert W.'
'Tam, William'
'Lough, Alan J.'

_publ_section_title
;
 Ethyl
 7-<i>exo</i>-acetoxy-4-phenyltricyclo[4.2.1.0^2,5^]non-3-ene-3-carboxylate
;
_journal_issue 11
_journal_name_full 'Acta Crystallographica Section E'
_journal_page_first o1687
_journal_page_last o1688
_journal_paper_doi 10.1107/S160053680302227X
_journal_volume 59
_journal_year 2003
_chemical_formula_iupac 'C20 H22 O4'
_chemical_formula_moiety 'C20 H22 O4'
_chemical_formula_sum 'C20 H22 O4'
_chemical_formula_weight 326.38
_chemical_name_systematic
;
Ethyl 7-exo-acetoxy-4-phenyltricyclo[4.2.1.0^2,5^]non-3-ene-3-carboxylate
;
_space_group_IT_number 4
_symmetry_cell_setting monoclinic
_symmetry_space_group_name_Hall 'P 2yb'
_symmetry_space_group_name_H-M 'P 1 21 1'
_atom_sites_solution_hydrogens geom
_atom_sites_solution_primary direct
_atom_sites_solution_secondary difmap
_cell_angle_alpha 90.00
_cell_angle_beta 90.934(10)
_cell_angle_gamma 90.00
_cell_formula_units_Z 2
_cell_length_a 9.7510(14)
_cell_length_b 5.5920(9)
_cell_length_c 15.3550(18)
_cell_measurement_reflns_used 18043
_cell_measurement_temperature 150.0(10)
_cell_measurement_theta_max 25.0
_cell_measurement_theta_min 2.6
_cell_volume 837.2(2)
_computing_cell_refinement 'DENZO-SMN (Otwinowski & Minor, 1997)'
_computing_data_collection 'COLLECT (Nonius, 1997-2002)'
_computing_data_reduction DENZO-SMN
_computing_molecular_graphics SHELXTL
_computing_publication_material SHELXTL
_computing_structure_refinement 'SHELXTL (Sheldrick, 2001)'
_computing_structure_solution 'SIR92 (Altomare et al., 1993)'
_diffrn_ambient_temperature 150.0(10)
_diffrn_detector_area_resol_mean 9
_diffrn_measured_fraction_theta_full 0.995
_diffrn_measured_fraction_theta_max 0.995
_diffrn_measurement_device_type 'Nonius KappaCCD'
_diffrn_measurement_method '\f scans and \w scans with \k offsets'
_diffrn_radiation_monochromator graphite
_diffrn_radiation_source 'fine-focus sealed tube'
_diffrn_radiation_type MoK\a
_diffrn_radiation_wavelength 0.71073
_diffrn_reflns_av_R_equivalents 0.0803
_diffrn_reflns_av_sigmaI/netI 0.0674
_diffrn_reflns_limit_h_max 11
_diffrn_reflns_limit_h_min -11
_diffrn_reflns_limit_k_max 6
_diffrn_reflns_limit_k_min -6
_diffrn_reflns_limit_l_max 18
_diffrn_reflns_limit_l_min -18
_diffrn_reflns_number 5502
_diffrn_reflns_theta_full 25.02
_diffrn_reflns_theta_max 25.02
_diffrn_reflns_theta_min 2.65
_diffrn_standards_decay_% 0
_diffrn_standards_number 0
_exptl_absorpt_coefficient_mu 0.089
_exptl_absorpt_correction_type none
_exptl_absorpt_process_details
;
?
;
_exptl_crystal_colour colourless
_exptl_crystal_density_diffrn 1.295
_exptl_crystal_density_method 'not measured'
_exptl_crystal_description needle
_exptl_crystal_F_000 348
_exptl_crystal_size_max 0.14
_exptl_crystal_size_mid 0.10
_exptl_crystal_size_min 0.05
_refine_diff_density_max 0.159
_refine_diff_density_min -0.162
_refine_ls_extinction_coef 0.058(11)
_refine_ls_extinction_expression Fc^*^=kFc[1+0.001xFc^2^\l^3^/sin(2\q)]^-1/4^
_refine_ls_extinction_method SHELXTL
_refine_ls_goodness_of_fit_ref 1.053
_refine_ls_hydrogen_treatment constr
_refine_ls_matrix_type full
_refine_ls_number_parameters 220
_refine_ls_number_reflns 1647
_refine_ls_number_restraints 1
_refine_ls_restrained_S_all 1.053
_refine_ls_R_factor_all 0.0804
_refine_ls_R_factor_gt 0.0506
_refine_ls_shift/su_max 0.000
_refine_ls_shift/su_mean 0.000
_refine_ls_structure_factor_coef Fsqd
_refine_ls_weighting_details 'calc w = 1/[\s^2^(Fo^2^)+(0.0749P)^2^] where P = (Fo^2^+2Fc^2^)/3'
_refine_ls_weighting_scheme calc
_refine_ls_wR_factor_gt 0.1245
_refine_ls_wR_factor_ref 0.1416
_reflns_number_gt 1182
_reflns_number_total 1647
_reflns_threshold_expression I>2\s(I)
_cod_data_source_file bt6364.cif
_cod_data_source_block I
_cod_depositor_comments
;
The following automatic conversions were performed:
'_symmetry_cell_setting' value 'Monoclinic' changed to 'monoclinic'
according to '/home/saulius/struct/CIF-dictionaries/cif_core.dic'
dictionary named 'cif_core.dic' version 2.4.1 from 2010-06-29.

Automatic conversion script
Id: cif_fix_enum 1527 2010-12-29 10:47:43Z saulius 

The following automatic conversions were performed:

'_symmetry_cell_setting' value 'Monoclinic' changed to 'monoclinic'
according to /home/saulius/struct/CIF-dictionaries/cif_core.dic
dictionary named 'cif_core.dic' version 2.4.1 from 2010-06-29.

Automatic conversion script
Id: cif_fix_values 1715 2011-07-08 13:25:40Z adriana 
;
_cod_original_sg_symbol_H-M 'P 21'
_cod_database_code 2202393
_cod_database_fobs_code 2202393

loop_
_symmetry_equiv_pos_as_xyz
'x, y, z'
'-x, y+1/2, -z'

loop_
_atom_site_label
_atom_site_fract_x
_atom_site_fract_y
_atom_site_fract_z
_atom_site_U_iso_or_equiv
_atom_site_adp_type
_atom_site_calc_flag
_atom_site_refinement_flags
_atom_site_occupancy
_atom_site_disorder_assembly
_atom_site_disorder_group
_atom_site_type_symbol
O1 0.2054(3) 0.0946(6) 0.52829(18) 0.0518(9) Uani d . 1 . . O
O2 0.0894(4) 0.3291(8) 0.6200(2) 0.0663(11) Uani d . 1 . . O
O3 0.4800(3) 0.4212(7) 0.08568(19) 0.0570(9) Uani d . 1 . . O
O4 0.5212(3) 0.6833(6) 0.19453(18) 0.0515(9) Uani d . 1 . . O
C1 0.1869(5) 0.2697(9) 0.4574(2) 0.0461(11) Uani d . 1 . . C
H1A 0.0917 0.3363 0.4547 0.055 Uiso calc R 1 . . H
C2 0.2974(5) 0.4680(10) 0.4639(3) 0.0538(13) Uani d . 1 . . C
H2A 0.2553 0.6289 0.4602 0.065 Uiso calc R 1 . . H
H2B 0.3509 0.4552 0.5190 0.065 Uiso calc R 1 . . H
C3 0.3884(5) 0.4185(10) 0.3843(3) 0.0507(12) Uani d . 1 . . C
H3A 0.4834 0.4852 0.3888 0.061 Uiso calc R 1 . . H
C4 0.3056(4) 0.5000(9) 0.3052(3) 0.0472(11) Uani d . 1 . . C
H4A 0.2727 0.6693 0.3074 0.057 Uiso calc R 1 . . H
C5 0.3438(5) 0.4104(9) 0.2149(3) 0.0455(11) Uani d . 1 . . C
C6 0.2449(4) 0.2432(9) 0.2100(3) 0.0451(12) Uani d . 1 . . C
C7 0.1891(5) 0.3056(10) 0.2990(3) 0.0484(12) Uani d . 1 . . C
H7A 0.0935 0.3704 0.2983 0.058 Uiso calc R 1 . . H
C8 0.2235(5) 0.1373(9) 0.3750(3) 0.0443(11) Uani d . 1 . . C
H8A 0.1829 -0.0263 0.3696 0.053 Uiso calc R 1 . . H
C9 0.3802(5) 0.1434(10) 0.3793(3) 0.0498(12) Uani d . 1 . . C
H9A 0.4228 0.0778 0.3264 0.060 Uiso calc R 1 . . H
H9B 0.4184 0.0639 0.4320 0.060 Uiso calc R 1 . . H
C10 0.2001(4) 0.0518(9) 0.1509(3) 0.0447(12) Uani d . 1 . . C
C11 0.0861(4) -0.0836(10) 0.1735(3) 0.0497(12) Uani d . 1 . . C
H11A 0.0378 -0.0470 0.2250 0.060 Uiso calc R 1 . . H
C12 0.0430(5) -0.2720(11) 0.1208(3) 0.0574(14) Uani d . 1 . . C
H12A -0.0351 -0.3632 0.1362 0.069 Uiso calc R 1 . . H
C13 0.1140(5) -0.3277(10) 0.0454(3) 0.0557(13) Uani d . 1 . . C
H13A 0.0850 -0.4569 0.0094 0.067 Uiso calc R 1 . . H
C14 0.2261(5) -0.1934(10) 0.0239(3) 0.0552(13) Uani d . 1 . . C
H14A 0.2751 -0.2321 -0.0272 0.066 Uiso calc R 1 . . H
C15 0.2694(5) -0.0031(9) 0.0747(3) 0.0493(12) Uani d . 1 . . C
H15A 0.3460 0.0899 0.0578 0.059 Uiso calc R 1 . . H
C16 0.1536(5) 0.1475(10) 0.6058(3) 0.0493(13) Uani d . 1 . . C
C17 0.1899(5) -0.0409(11) 0.6710(3) 0.0599(14) Uani d . 1 . . C
H17A 0.1328 -0.0221 0.7224 0.090 Uiso calc R 1 . . H
H17B 0.2868 -0.0254 0.6880 0.090 Uiso calc R 1 . . H
H17C 0.1740 -0.1991 0.6452 0.090 Uiso calc R 1 . . H
C18 0.4520(4) 0.4990(9) 0.1569(3) 0.0450(11) Uani d . 1 . . C
C19 0.6270(5) 0.7913(10) 0.1412(3) 0.0549(13) Uani d . 1 . . C
H19A 0.5865 0.8548 0.0863 0.066 Uiso calc R 1 . . H
H19B 0.6978 0.6717 0.1266 0.066 Uiso calc R 1 . . H
C20 0.6887(5) 0.9907(10) 0.1947(3) 0.0562(13) Uani d . 1 . . C
H20A 0.7564 1.0766 0.1600 0.084 Uiso calc R 1 . . H
H20B 0.7337 0.9239 0.2468 0.084 Uiso calc R 1 . . H
H20C 0.6163 1.1014 0.2121 0.084 Uiso calc R 1 . . H

loop_
_atom_site_aniso_label
_atom_site_aniso_U_11
_atom_site_aniso_U_22
_atom_site_aniso_U_33
_atom_site_aniso_U_12
_atom_site_aniso_U_13
_atom_site_aniso_U_23
O1 0.0615(19) 0.052(2) 0.0420(17) 0.0052(17) 0.0078(15) -0.0001(15)
O2 0.075(2) 0.073(3) 0.051(2) 0.020(2) 0.0116(17) -0.0058(18)
O3 0.066(2) 0.059(2) 0.0466(18) -0.0018(18) 0.0121(15) -0.0082(17)
O4 0.0585(18) 0.054(2) 0.0427(16) -0.0099(17) 0.0090(14) -0.0013(16)
C1 0.056(3) 0.047(3) 0.035(2) 0.001(2) 0.0064(18) 0.003(2)
C2 0.072(3) 0.050(3) 0.039(2) -0.002(3) 0.005(2) -0.009(2)
C3 0.051(3) 0.057(3) 0.044(3) -0.005(2) 0.010(2) -0.002(2)
C4 0.058(3) 0.040(3) 0.044(2) -0.002(2) 0.011(2) -0.001(2)
C5 0.054(3) 0.042(3) 0.040(2) 0.007(2) 0.006(2) 0.000(2)
C6 0.043(2) 0.054(3) 0.039(2) 0.006(2) 0.0055(19) 0.007(2)
C7 0.051(3) 0.050(3) 0.044(2) 0.002(2) 0.0083(19) 0.004(2)
C8 0.053(2) 0.042(3) 0.038(2) 0.001(2) 0.0055(18) -0.003(2)
C9 0.049(3) 0.053(3) 0.048(3) 0.003(2) 0.001(2) 0.002(2)
C10 0.044(2) 0.050(3) 0.040(2) 0.003(2) 0.0033(19) -0.002(2)
C11 0.052(3) 0.056(3) 0.041(2) 0.000(3) 0.002(2) -0.001(2)
C12 0.051(3) 0.065(4) 0.056(3) -0.004(3) 0.003(2) 0.003(3)
C13 0.067(3) 0.053(3) 0.048(3) -0.001(3) -0.003(2) 0.000(2)
C14 0.065(3) 0.061(4) 0.040(2) -0.004(3) 0.009(2) -0.002(3)
C15 0.058(3) 0.049(3) 0.041(2) -0.002(3) 0.005(2) -0.002(2)
C16 0.048(3) 0.059(4) 0.041(3) -0.009(3) 0.005(2) -0.004(2)
C17 0.062(3) 0.071(4) 0.047(3) -0.007(3) 0.005(2) 0.004(3)
C18 0.052(2) 0.042(3) 0.041(2) 0.006(2) 0.003(2) 0.003(2)
C19 0.058(3) 0.057(3) 0.051(3) -0.008(3) 0.007(2) 0.005(3)
C20 0.060(3) 0.053(3) 0.056(3) -0.004(3) 0.003(2) 0.007(3)

loop_
_atom_type_symbol
_atom_type_description
_atom_type_scat_dispersion_real
_atom_type_scat_dispersion_imag
_atom_type_scat_source
C C 0.0033 0.0016 'International Tables Vol C Tables 4.2.6.8 and 6.1.1.4'
H H 0.0000 0.0000 'International Tables Vol C Tables 4.2.6.8 and 6.1.1.4'
O O 0.0106 0.0060 'International Tables Vol C Tables 4.2.6.8 and 6.1.1.4'

loop_
_geom_angle_atom_site_label_1
_geom_angle_atom_site_label_2
_geom_angle_atom_site_label_3
_geom_angle
C16 O1 C1 118.0(4)
C18 O4 C19 115.3(3)
O1 C1 C8 105.4(4)
O1 C1 C2 110.6(3)
C8 C1 C2 103.4(3)
O1 C1 H1A 112.3
C8 C1 H1A 112.3
C2 C1 H1A 112.3
C3 C2 C1 103.2(4)
C3 C2 H2A 111.1
C1 C2 H2A 111.1
C3 C2 H2B 111.1
C1 C2 H2B 111.1
H2A C2 H2B 109.1
C4 C3 C9 103.5(4)
C4 C3 C2 105.9(4)
C9 C3 C2 100.8(4)
C4 C3 H3A 115.0
C9 C3 H3A 115.0
C2 C3 H3A 115.0
C3 C4 C5 119.6(4)
C3 C4 C7 102.5(4)
C5 C4 C7 84.5(3)
C3 C4 H4A 115.1
C5 C4 H4A 115.1
C7 C4 H4A 115.1
C6 C5 C18 136.0(4)
C6 C5 C4 95.3(4)
C18 C5 C4 128.7(4)
C5 C6 C10 138.4(4)
C5 C6 C7 93.3(4)
C10 C6 C7 128.1(4)
C6 C7 C8 117.8(4)
C6 C7 C4 86.8(3)
C8 C7 C4 103.2(4)
C6 C7 H7A 115.0
C8 C7 H7A 115.0
C4 C7 H7A 115.0
C1 C8 C9 101.6(4)
C1 C8 C7 106.5(4)
C9 C8 C7 103.0(4)
C1 C8 H8A 114.7
C9 C8 H8A 114.7
C7 C8 H8A 114.7
C8 C9 C3 94.3(4)
C8 C9 H9A 112.9
C3 C9 H9A 112.9
C8 C9 H9B 112.9
C3 C9 H9B 112.9
H9A C9 H9B 110.3
C11 C10 C15 119.3(4)
C11 C10 C6 118.3(4)
C15 C10 C6 122.5(4)
C12 C11 C10 120.1(4)
C12 C11 H11A 119.9
C10 C11 H11A 119.9
C11 C12 C13 120.3(5)
C11 C12 H12A 119.9
C13 C12 H12A 119.9
C14 C13 C12 119.1(5)
C14 C13 H13A 120.5
C12 C13 H13A 120.5
C13 C14 C15 121.6(4)
C13 C14 H14A 119.2
C15 C14 H14A 119.2
C14 C15 C10 119.7(4)
C14 C15 H15A 120.2
C10 C15 H15A 120.2
O2 C16 O1 123.3(5)
O2 C16 C17 126.1(4)
O1 C16 C17 110.6(5)
C16 C17 H17A 109.5
C16 C17 H17B 109.5
H17A C17 H17B 109.5
C16 C17 H17C 109.5
H17A C17 H17C 109.5
H17B C17 H17C 109.5
O3 C18 O4 122.7(4)
O3 C18 C5 126.6(5)
O4 C18 C5 110.7(4)
O4 C19 C20 106.3(4)
O4 C19 H19A 110.5
C20 C19 H19A 110.5
O4 C19 H19B 110.5
C20 C19 H19B 110.5
H19A C19 H19B 108.7
C19 C20 H20A 109.5
C19 C20 H20B 109.5
H20A C20 H20B 109.5
C19 C20 H20C 109.5
H20A C20 H20C 109.5
H20B C20 H20C 109.5

loop_
_geom_bond_atom_site_label_1
_geom_bond_atom_site_label_2
_geom_bond_site_symmetry_2
_geom_bond_distance
_geom_bond_publ_flag
O1 C16 . 1.334(5) ?
O1 C1 . 1.473(5) ?
O2 C16 . 1.215(6) ?
O3 C18 . 1.212(5) ?
O4 C18 . 1.356(6) ?
O4 C19 . 1.459(5) ?
C1 C8 . 1.513(6) ?
C1 C2 . 1.548(7) ?
C1 H1A . 1.0000 ?
C2 C3 . 1.546(6) ?
C2 H2A . 0.9900 ?
C2 H2B . 0.9900 ?
C3 C4 . 1.517(7) ?
C3 C9 . 1.543(8) ?
C3 H3A . 1.0000 ?
C4 C5 . 1.527(6) ?
C4 C7 . 1.574(7) ?
C4 H4A . 1.0000 ?
C5 C6 . 1.345(7) ?
C5 C18 . 1.477(6) ?
C6 C10 . 1.466(6) ?
C6 C7 . 1.519(6) ?
C7 C8 . 1.532(7) ?
C7 H7A . 1.0000 ?
C8 C9 . 1.529(6) ?
C8 H8A . 1.0000 ?
C9 H9A . 0.9900 ?
C9 H9B . 0.9900 ?
C10 C11 . 1.393(6) ?
C10 C15 . 1.395(6) ?
C11 C12 . 1.390(7) ?
C11 H11A . 0.9500 ?
C12 C13 . 1.394(6) ?
C12 H12A . 0.9500 ?
C13 C14 . 1.371(7) ?
C13 H13A . 0.9500 ?
C14 C15 . 1.382(7) ?
C14 H14A . 0.9500 ?
C15 H15A . 0.9500 ?
C16 C17 . 1.491(7) ?
C17 H17A . 0.9800 ?
C17 H17B . 0.9800 ?
C17 H17C . 0.9800 ?
C19 C20 . 1.505(7) ?
C19 H19A . 0.9900 ?
C19 H19B . 0.9900 ?
C20 H20A . 0.9800 ?
C20 H20B . 0.9800 ?
C20 H20C . 0.9800 ?

loop_
_cod_related_entry_id
_cod_related_entry_database
_cod_related_entry_code
1 ChemSpider 21174668
